data_7058794
loop_
_publ_author_name
'Abbas, Zafar'
'Dasari, Srikanth'
'Beltr\'an-Leiva, Mar\'ia J.'
'Cantero-L\'opez, Plinio'
'P\'aez-Hern\'andez, Day\'an'
'Arratia-P\'erez, Ramiro'
'Butcher, Ray J.'
'Patra, Ashis K.'

_publ_section_title
;
 Luminescent europium(iii) and terbium(iii) complexes of \b-diketonate and
 substituted terpyridine ligands: synthesis, crystal structures and
 elucidation of energy transfer pathways
;
_journal_issue 38
_journal_name_full 'New Journal of Chemistry'
_journal_page_first 15139
_journal_paper_doi 10.1039/C9NJ02838B
_journal_volume 43
_journal_year 2019
_chemical_formula_moiety 'C43 H25 F9 N3 O6 S4 Tb'
_chemical_formula_sum 'C43 H25 F9 N3 O6 S4 Tb'
_chemical_formula_weight 1137.82
_chemical_name_common Tbstpyttfa3
_space_group_crystal_system triclinic
_space_group_IT_number 2
_space_group_name_Hall '-P 1'
_space_group_name_H-M_alt 'P -1'
_symmetry_space_group_name_Hall '-P 1'
_symmetry_space_group_name_H-M 'P -1'
_atom_sites_solution_hydrogens geom
_audit_creation_method SHELXL-2018/3
_audit_update_record
;
2019-08-24 deposited with the CCDC.    2019-08-29 downloaded from the CCDC.
;
_cell_angle_alpha 87.9550(10)
_cell_angle_beta 80.144(2)
_cell_angle_gamma 69.8490(10)
_cell_formula_units_Z 2
_cell_length_a 9.8630(6)
_cell_length_b 12.2319(7)
_cell_length_c 19.6295(12)
_cell_measurement_reflns_used 9944
_cell_measurement_temperature 100(2)
_cell_measurement_theta_max 25.05
_cell_measurement_theta_min 2.30
_cell_volume 2189.7(2)
_computing_cell_refinement 'Bruker SAINT'
_computing_data_collection 'Bruker APEX2'
_computing_data_reduction 'Bruker SAINT'
_computing_molecular_graphics 'ORTEP-3 for Windows (Farrugia, 1997)'
_computing_publication_material 'WinGX publication routines (Farrugia, 1999)'
_computing_structure_refinement 'SHELXL-2018/3 (Sheldrick, 2018)'
_computing_structure_solution 'SHELXT 2014/4 (Sheldrick, 2014)'
_diffrn_ambient_temperature 100(2)
_diffrn_measured_fraction_theta_full 0.996
_diffrn_measured_fraction_theta_max 0.996
_diffrn_measurement_device_type 'Bruker APEX-II CCD'
_diffrn_measurement_method '\f and \w scans'
_diffrn_radiation_type MoK\a
_diffrn_radiation_wavelength 0.71073
_diffrn_reflns_av_R_equivalents 0.0326
_diffrn_reflns_av_unetI/netI 0.0368
_diffrn_reflns_Laue_measured_fraction_full 0.996
_diffrn_reflns_Laue_measured_fraction_max 0.996
_diffrn_reflns_limit_h_max 11
_diffrn_reflns_limit_h_min -11
_diffrn_reflns_limit_k_max 14
_diffrn_reflns_limit_k_min -14
_diffrn_reflns_limit_l_max 23
_diffrn_reflns_limit_l_min -23
_diffrn_reflns_number 7777
_diffrn_reflns_point_group_measured_fraction_full 0.996
_diffrn_reflns_point_group_measured_fraction_max 0.996
_diffrn_reflns_theta_full 25.100
_diffrn_reflns_theta_max 25.100
_diffrn_reflns_theta_min 2.232
_diffrn_source 'fine-focus sealed tube'
_exptl_absorpt_coefficient_mu 1.896
_exptl_absorpt_correction_T_max 0.694
_exptl_absorpt_correction_T_min 0.691
_exptl_absorpt_correction_type multi-scan
_exptl_absorpt_process_details SADABS(Sheldrick,1997)
_exptl_crystal_colour Yellow
_exptl_crystal_density_diffrn 1.726
_exptl_crystal_density_method 'not measured'
_exptl_crystal_description Block
_exptl_crystal_F_000 1124
_exptl_crystal_size_max 0.200
_exptl_crystal_size_mid 0.200
_exptl_crystal_size_min 0.200
_refine_diff_density_max 1.898
_refine_diff_density_min -1.414
_refine_diff_density_rms 0.125
_refine_ls_extinction_method none
_refine_ls_goodness_of_fit_ref 1.047
_refine_ls_hydrogen_treatment constr
_refine_ls_matrix_type full
_refine_ls_number_parameters 808
_refine_ls_number_reflns 7777
_refine_ls_number_restraints 1820
_refine_ls_restrained_S_all 0.980
_refine_ls_R_factor_all 0.0627
_refine_ls_R_factor_gt 0.0520
_refine_ls_shift/su_max 0.001
_refine_ls_shift/su_mean 0.000
_refine_ls_structure_factor_coef Fsqd
_refine_ls_weighting_details 'w=1/[\s^2^(Fo^2^)+(0.0664P)^2^+11.2117P] where P=(Fo^2^+2Fc^2^)/3'
_refine_ls_weighting_scheme calc
_refine_ls_wR_factor_gt 0.1323
_refine_ls_wR_factor_ref 0.1397
_reflns_Friedel_coverage 0.000
_reflns_number_gt 6758
_reflns_number_total 7777
_reflns_threshold_expression 'I > 2\s(I)'
_cod_data_source_file c9nj02838b2.cif
_cod_data_source_block Tbstpytta
_cod_depositor_comments 'Adding full bibliography for 7058792--7058795.cif.'
_cod_database_code 7058794
_shelx_shelxl_version_number 2018/3
_shelx_space_group_comment
;
The symmetry employed for this shelxl refinement is uniquely defined
by the following loop, which should always be used as a source of
symmetry information in preference to the above space-group names.
They are only intended as comments.
;
_shelx_estimated_absorpt_t_min 0.703
_shelx_estimated_absorpt_t_max 0.703

loop_
_space_group_symop_operation_xyz
'x, y, z'
'-x, -y, -z'

loop_
_atom_site_label
_atom_site_type_symbol
_atom_site_fract_x
_atom_site_fract_y
_atom_site_fract_z
_atom_site_U_iso_or_equiv
_atom_site_adp_type
_atom_site_occupancy
_atom_site_site_symmetry_order
_atom_site_calc_flag
_atom_site_refinement_flags_posn
_atom_site_refinement_flags_adp
_atom_site_refinement_flags_occupancy
_atom_site_disorder_assembly
_atom_site_disorder_group
Tb1 Tb 0.27371(4) 0.40187(3) 0.27389(2) 0.03744(12) Uani 1 1 d . . . . .
F1 F -0.0611(15) 0.4214(12) 0.0550(6) 0.073(2) Uani 0.440(14) 1 d D U P A 1
F2 F 0.1283(13) 0.2627(9) 0.0745(7) 0.067(2) Uani 0.440(14) 1 d D U P A 1
F3 F -0.0770(15) 0.3059(12) 0.1377(6) 0.0724(19) Uani 0.440(14) 1 d D U P A 1
F1A F 0.0946(11) 0.2388(6) 0.1032(6) 0.0673(19) Uani 0.560(14) 1 d D U P A 2
F2A F -0.0159(12) 0.4054(10) 0.0431(4) 0.0717(19) Uani 0.560(14) 1 d D U P A 2
F3A F -0.1274(10) 0.3557(11) 0.1354(5) 0.0753(19) Uani 0.560(14) 1 d D U P A 2
F4 F 0.0908(5) 0.0575(5) 0.2915(3) 0.0845(16) Uani 1 1 d . . . . .
F5 F 0.2987(5) -0.0741(4) 0.2698(3) 0.0711(13) Uani 1 1 d . . . . .
F6 F 0.2344(7) 0.0298(4) 0.3645(2) 0.0777(15) Uani 1 1 d . . . . .
F7 F 0.2016(4) 0.7557(4) 0.4191(2) 0.0555(10) Uani 1 1 d . . . . .
F8 F 0.4129(5) 0.7700(4) 0.3850(2) 0.0512(10) Uani 1 1 d . . . . .
F9 F 0.3934(4) 0.6268(4) 0.44559(18) 0.0470(9) Uani 1 1 d . . . . .
O1 O 0.1320(5) 0.5864(4) 0.2313(2) 0.0429(10) Uani 1 1 d . . . . .
O2 O 0.1218(6) 0.3743(4) 0.1985(2) 0.0470(11) Uani 1 1 d . . . . .
O3 O 0.4292(6) 0.2711(4) 0.1839(2) 0.0521(12) Uani 1 1 d . . . . .
O4 O 0.2492(5) 0.2168(4) 0.2955(2) 0.0430(10) Uani 1 1 d . . . . .
O5 O 0.4242(5) 0.4912(4) 0.2032(2) 0.0409(10) Uani 1 1 d . . . . .
O6 O 0.2937(5) 0.5480(4) 0.3433(2) 0.0369(9) Uani 1 1 d . . . . .
N1 N 0.5284(6) 0.3086(5) 0.3112(3) 0.0433(12) Uani 1 1 d . . . . .
N2 N 0.2765(5) 0.3365(4) 0.4010(3) 0.0338(10) Uani 1 1 d . . . . .
N3 N 0.0254(6) 0.4491(4) 0.3530(3) 0.0363(11) Uani 1 1 d . . . . .
C1 C 0.6512(8) 0.3056(6) 0.2674(4) 0.0501(16) Uani 1 1 d . . . . .
H1 H 0.644010 0.327288 0.220892 0.060 Uiso 1 1 calc R U . . .
C2 C 0.7862(8) 0.2724(6) 0.2875(4) 0.0571(18) Uani 1 1 d . . . . .
H2 H 0.870563 0.270731 0.255233 0.068 Uiso 1 1 calc R U . . .
C3 C 0.7973(8) 0.2415(7) 0.3550(4) 0.0572(18) Uani 1 1 d . . . . .
H3 H 0.889321 0.219072 0.370163 0.069 Uiso 1 1 calc R U . . .
C4 C 0.6733(8) 0.2437(6) 0.4001(4) 0.0512(17) Uani 1 1 d . . . . .
H4 H 0.677877 0.223423 0.446994 0.061 Uiso 1 1 calc R U . . .
C5 C 0.5405(7) 0.2762(5) 0.3756(4) 0.0403(13) Uani 1 1 d . . . . .
C6 C 0.4033(7) 0.2754(5) 0.4211(3) 0.0366(13) Uani 1 1 d . . . . .
C7 C 0.4103(7) 0.2099(6) 0.4810(3) 0.0403(14) Uani 1 1 d . . . . .
H7 H 0.502520 0.167188 0.493655 0.048 Uiso 1 1 calc R U . . .
C8 C 0.2814(7) 0.2074(5) 0.5222(3) 0.0388(13) Uani 1 1 d . . . . .
S1A S 0.1366(4) 0.1571(5) 0.6456(2) 0.0732(15) Uani 0.817(13) 1 d D U P B 1
C9A C 0.2854(8) 0.1398(10) 0.5846(4) 0.0446(17) Uani 0.817(13) 1 d D U P B 1
C10A C 0.4120(7) 0.0569(8) 0.6040(4) 0.0359(16) Uani 0.817(13) 1 d D U P B 1
H10A H 0.507991 0.037437 0.577889 0.043 Uiso 0.817(13) 1 calc R U P B 1
C11A C 0.3759(8) 0.0065(8) 0.6680(4) 0.0490(19) Uani 0.817(13) 1 d D U P B 1
H11A H 0.444799 -0.054936 0.688210 0.059 Uiso 0.817(13) 1 calc R U P B 1
C12A C 0.2351(9) 0.0547(9) 0.6967(4) 0.063(2) Uani 0.817(13) 1 d D U P B 1
H12A H 0.194257 0.034302 0.740631 0.076 Uiso 0.817(13) 1 calc R U P B 1
S1B S 0.1264(15) 0.1060(19) 0.6252(9) 0.061(3) Uani 0.183(13) 1 d D U P B 2
C9B C 0.284(2) 0.124(4) 0.588(2) 0.051(3) Uani 0.183(13) 1 d D U P B 2
C10B C 0.4014(18) 0.059(4) 0.6216(18) 0.045(3) Uani 0.183(13) 1 d D U P B 2
H10B H 0.501925 0.046626 0.604625 0.054 Uiso 0.183(13) 1 calc R U P B 2
C11B C 0.347(3) 0.016(4) 0.6851(16) 0.052(3) Uani 0.183(13) 1 d D U P B 2
H11B H 0.404165 -0.015807 0.719985 0.062 Uiso 0.183(13) 1 calc R U P B 2
C12B C 0.206(3) 0.025(3) 0.6899(14) 0.058(3) Uani 0.183(13) 1 d D U P B 2
H12B H 0.156866 -0.009176 0.725233 0.069 Uiso 0.183(13) 1 calc R U P B 2
C13 C 0.1509(7) 0.2730(5) 0.5012(3) 0.0359(13) Uani 1 1 d . . . . .
H13 H 0.060291 0.274769 0.527959 0.043 Uiso 1 1 calc R U . . .
C14 C 0.1524(7) 0.3364(5) 0.4409(3) 0.0330(12) Uani 1 1 d . . . . .
C15 C 0.0139(7) 0.4097(5) 0.4181(3) 0.0336(12) Uani 1 1 d . . . . .
C16 C -0.1208(7) 0.4369(5) 0.4621(3) 0.0359(13) Uani 1 1 d . . . . .
H16 H -0.126561 0.408629 0.507769 0.043 Uiso 1 1 calc R U . . .
C17 C -0.2461(7) 0.5061(6) 0.4379(3) 0.0413(14) Uani 1 1 d . . . . .
H17 H -0.338991 0.526763 0.467069 0.050 Uiso 1 1 calc R U . . .
C18 C -0.2342(7) 0.5443(6) 0.3712(3) 0.0424(14) Uani 1 1 d . . . . .
H18 H -0.318764 0.590367 0.353089 0.051 Uiso 1 1 calc R U . . .
C19 C -0.0973(7) 0.5143(5) 0.3311(3) 0.0395(14) Uani 1 1 d . . . . .
H19 H -0.089752 0.541838 0.285265 0.047 Uiso 1 1 calc R U . . .
C20 C 0.0726(8) 0.6190(6) 0.1787(4) 0.0454(15) Uani 1 1 d . . . . .
C21 C 0.0350(8) 0.5481(7) 0.1367(3) 0.0489(16) Uani 1 1 d . . . . .
H21 H -0.009995 0.581167 0.098134 0.059 Uiso 1 1 calc R U . . .
C22 C 0.0619(6) 0.4290(5) 0.1496(3) 0.0439(14) Uani 1 1 d D . . . .
C23 C 0.0132(8) 0.3609(7) 0.1048(3) 0.0549(16) Uani 1 1 d D . . . .
S2A S -0.0866(6) 0.8263(5) 0.1133(3) 0.0682(15) Uani 0.502(8) 1 d D U P C 1
C24A C 0.035(2) 0.7517(10) 0.1634(11) 0.062(2) Uani 0.502(8) 1 d D U P C 1
C25A C 0.116(2) 0.8188(15) 0.1811(13) 0.067(3) Uani 0.502(8) 1 d D U P C 1
H25A H 0.200153 0.789610 0.202926 0.080 Uiso 0.502(8) 1 calc R U P C 1
C26A C 0.054(2) 0.9367(12) 0.1614(12) 0.069(2) Uani 0.502(8) 1 d D U P C 1
H26A H 0.086701 0.997371 0.172416 0.083 Uiso 0.502(8) 1 calc R U P C 1
C27A C -0.0550(19) 0.9527(8) 0.1257(10) 0.069(3) Uani 0.502(8) 1 d D U P C 1
H27A H -0.108904 1.026008 0.109064 0.083 Uiso 0.502(8) 1 calc R U P C 1
S2B S 0.1083(7) 0.8184(5) 0.1997(3) 0.0697(16) Uani 0.498(8) 1 d D U P C 2
C24B C 0.042(3) 0.7355(9) 0.1577(10) 0.066(2) Uani 0.498(8) 1 d D U P C 2
C25B C -0.025(2) 0.7968(14) 0.1029(9) 0.076(3) Uani 0.498(8) 1 d D U P C 2
H25B H -0.046086 0.762222 0.065347 0.091 Uiso 0.498(8) 1 calc R U P C 2
C26B C -0.055(2) 0.9188(12) 0.1127(9) 0.077(3) Uani 0.498(8) 1 d D U P C 2
H26B H -0.121733 0.977608 0.089716 0.092 Uiso 0.498(8) 1 calc R U P C 2
C27B C 0.020(2) 0.9407(9) 0.1578(11) 0.074(3) Uani 0.498(8) 1 d D U P C 2
H27B H 0.024338 1.015562 0.165692 0.089 Uiso 0.498(8) 1 calc R U P C 2
C28 C 0.4503(8) 0.1701(6) 0.1633(4) 0.0447(14) Uani 1 1 d . . . . .
C29 C 0.3850(8) 0.0942(6) 0.1981(4) 0.0453(15) Uani 1 1 d . . . . .
H29 H 0.405785 0.019554 0.177760 0.054 Uiso 1 1 calc R U . . .
C30 C 0.2905(7) 0.1238(5) 0.2613(3) 0.0390(13) Uani 1 1 d . . . . .
C31 C 0.2314(8) 0.0335(6) 0.2962(4) 0.0480(15) Uani 1 1 d . . . . .
S3A S 0.6450(4) 0.2175(3) 0.06328(15) 0.0805(10) Uani 0.852(6) 1 d D U P D 1
C32A C 0.5540(11) 0.1297(7) 0.0981(4) 0.0626(19) Uani 0.852(6) 1 d D U P D 1
C33A C 0.5808(11) 0.0330(7) 0.0540(4) 0.064(2) Uani 0.852(6) 1 d D U P D 1
H33A H 0.536212 -0.024737 0.063163 0.077 Uiso 0.852(6) 1 calc R U P D 1
C34A C 0.6843(12) 0.0344(8) -0.0061(5) 0.085(2) Uani 0.852(6) 1 d D U P D 1
H34A H 0.720727 -0.025201 -0.041083 0.102 Uiso 0.852(6) 1 calc R U P D 1
C35A C 0.7248(14) 0.1282(8) -0.0083(5) 0.087(2) Uani 0.852(6) 1 d D U P D 1
H35A H 0.790681 0.143658 -0.045434 0.105 Uiso 0.852(6) 1 calc R U P D 1
S3B S 0.649(2) -0.0066(14) 0.0860(9) 0.082(3) Uani 0.148(6) 1 d D U P D 2
C32B C 0.536(4) 0.133(2) 0.099(2) 0.071(3) Uani 0.148(6) 1 d D U P D 2
C33B C 0.563(5) 0.202(2) 0.043(2) 0.076(3) Uani 0.148(6) 1 d D U P D 2
H33B H 0.498920 0.276725 0.033661 0.091 Uiso 0.148(6) 1 calc R U P D 2
C34B C 0.702(5) 0.142(3) 0.001(2) 0.083(3) Uani 0.148(6) 1 d D U P D 2
H34B H 0.750774 0.177716 -0.033280 0.099 Uiso 0.148(6) 1 calc R U P D 2
C35B C 0.755(4) 0.029(3) 0.016(2) 0.082(4) Uani 0.148(6) 1 d D U P D 2
H35B H 0.842304 -0.025182 -0.008482 0.098 Uiso 0.148(6) 1 calc R U P D 2
C36 C 0.4617(7) 0.5781(5) 0.2075(3) 0.0376(13) Uani 1 1 d . . . . .
C37 C 0.4377(6) 0.6425(5) 0.2699(3) 0.0356(12) Uani 1 1 d . . . . .
H37 H 0.478257 0.702527 0.270038 0.043 Uiso 1 1 calc R U . . .
C38 C 0.3577(6) 0.6208(5) 0.3304(3) 0.0326(12) Uani 1 1 d . . . . .
C39 C 0.3411(7) 0.6952(6) 0.3946(3) 0.0380(13) Uani 1 1 d . . . . .
S4A S 0.5462(4) 0.5436(3) 0.06892(17) 0.0531(11) Uani 0.631(8) 1 d D U P E 1
C40A C 0.534(3) 0.6124(16) 0.1437(4) 0.0432(19) Uani 0.631(8) 1 d D U P E 1
C41A C 0.607(2) 0.6945(12) 0.1338(6) 0.052(2) Uani 0.631(8) 1 d D U P E 1
H41A H 0.623357 0.735350 0.169953 0.063 Uiso 0.631(8) 1 calc R U P E 1
C42A C 0.651(2) 0.7073(14) 0.0618(6) 0.056(2) Uani 0.631(8) 1 d D U P E 1
H42A H 0.689553 0.765863 0.043825 0.067 Uiso 0.631(8) 1 calc R U P E 1
C43A C 0.6334(17) 0.6282(11) 0.0222(4) 0.055(2) Uani 0.631(8) 1 d D U P E 1
H43A H 0.665645 0.619867 -0.026360 0.067 Uiso 0.631(8) 1 calc R U P E 1
S4B S 0.5877(8) 0.7320(5) 0.1369(4) 0.0556(17) Uani 0.369(8) 1 d D U P E 2
C40B C 0.539(5) 0.613(2) 0.1446(9) 0.046(2) Uani 0.369(8) 1 d D U P E 2
C41B C 0.590(3) 0.5432(13) 0.0833(9) 0.052(3) Uani 0.369(8) 1 d D U P E 2
H41B H 0.586290 0.467213 0.078850 0.063 Uiso 0.369(8) 1 calc R U P E 2
C42B C 0.648(3) 0.6035(16) 0.0291(7) 0.055(3) Uani 0.369(8) 1 d D U P E 2
H42B H 0.672558 0.578641 -0.018112 0.067 Uiso 0.369(8) 1 calc R U P E 2
C43B C 0.665(4) 0.699(2) 0.0519(8) 0.055(3) Uani 0.369(8) 1 d D U P E 2
H43B H 0.714957 0.743367 0.024099 0.066 Uiso 0.369(8) 1 calc R U P E 2

loop_
_atom_site_aniso_label
_atom_site_aniso_U_11
_atom_site_aniso_U_22
_atom_site_aniso_U_33
_atom_site_aniso_U_23
_atom_site_aniso_U_13
_atom_site_aniso_U_12
Tb1 0.0471(2) 0.02749(17) 0.03563(18) -0.00063(12) -0.00380(13) -0.01153(13)
F1 0.065(4) 0.093(4) 0.054(3) -0.010(3) -0.018(3) -0.012(4)
F2 0.064(4) 0.091(4) 0.039(4) -0.024(3) -0.015(3) -0.011(3)
F3 0.059(4) 0.095(4) 0.060(3) -0.013(3) -0.014(3) -0.020(3)
F1A 0.057(4) 0.097(4) 0.042(3) -0.035(3) -0.026(3) -0.008(3)
F2A 0.069(4) 0.092(4) 0.045(3) -0.014(3) -0.017(3) -0.011(3)
F3A 0.062(4) 0.096(4) 0.065(3) -0.005(3) -0.014(3) -0.021(3)
F4 0.048(2) 0.065(3) 0.139(5) -0.007(3) -0.010(3) -0.020(2)
F5 0.077(3) 0.035(2) 0.092(4) -0.009(2) 0.003(3) -0.015(2)
F6 0.125(4) 0.057(3) 0.057(3) 0.010(2) -0.005(3) -0.045(3)
F7 0.045(2) 0.051(2) 0.063(3) -0.018(2) -0.0071(19) -0.0060(18)
F8 0.067(3) 0.052(2) 0.046(2) -0.0018(18) -0.0141(19) -0.033(2)
F9 0.052(2) 0.060(2) 0.0342(19) 0.0046(17) -0.0153(17) -0.0220(19)
O1 0.048(3) 0.036(2) 0.044(2) 0.0059(19) -0.011(2) -0.012(2)
O2 0.071(3) 0.037(2) 0.038(2) 0.0019(19) -0.018(2) -0.021(2)
O3 0.068(3) 0.037(2) 0.047(3) -0.006(2) 0.003(2) -0.018(2)
O4 0.059(3) 0.029(2) 0.040(2) -0.0025(18) -0.011(2) -0.013(2)
O5 0.051(3) 0.029(2) 0.040(2) 0.0003(18) 0.000(2) -0.0137(19)
O6 0.040(2) 0.031(2) 0.040(2) -0.0001(18) -0.0065(19) -0.0123(18)
N1 0.039(3) 0.033(3) 0.051(3) 0.002(2) -0.002(2) -0.006(2)
N2 0.037(2) 0.029(2) 0.034(3) -0.003(2) -0.008(2) -0.008(2)
N3 0.041(3) 0.033(3) 0.035(2) 0.005(2) -0.010(2) -0.013(2)
C1 0.050(4) 0.034(3) 0.056(4) 0.002(3) 0.005(3) -0.008(3)
C2 0.042(3) 0.045(4) 0.073(4) -0.011(4) 0.009(3) -0.009(3)
C3 0.038(3) 0.054(4) 0.074(4) -0.019(4) -0.005(3) -0.009(3)
C4 0.043(3) 0.051(4) 0.056(4) -0.015(3) -0.008(3) -0.011(3)
C5 0.039(3) 0.029(3) 0.048(3) -0.010(3) -0.006(3) -0.006(3)
C6 0.039(3) 0.032(3) 0.038(3) -0.006(2) -0.008(2) -0.008(2)
C7 0.038(3) 0.038(3) 0.041(3) -0.004(3) -0.015(3) -0.004(3)
C8 0.045(3) 0.033(3) 0.035(3) -0.002(2) -0.013(2) -0.006(3)
S1A 0.0670(16) 0.071(3) 0.0493(18) 0.0219(18) -0.0013(13) 0.0113(17)
C9A 0.053(3) 0.039(4) 0.040(3) 0.006(3) -0.018(3) -0.009(3)
C10A 0.042(3) 0.030(3) 0.042(4) 0.007(3) -0.023(3) -0.014(3)
C11A 0.062(4) 0.043(4) 0.041(4) 0.006(3) -0.025(3) -0.009(3)
C12A 0.073(4) 0.056(4) 0.049(4) 0.016(3) -0.011(3) -0.008(3)
S1B 0.059(4) 0.059(5) 0.053(4) 0.015(4) -0.012(4) -0.006(4)
C9B 0.055(4) 0.047(5) 0.044(5) 0.009(4) -0.017(4) -0.005(4)
C10B 0.053(4) 0.038(5) 0.040(5) 0.007(5) -0.019(4) -0.008(4)
C11B 0.061(5) 0.044(5) 0.045(5) 0.010(5) -0.017(4) -0.009(5)
C12B 0.062(5) 0.055(5) 0.049(5) 0.013(5) -0.013(4) -0.009(5)
C13 0.037(3) 0.034(3) 0.035(3) 0.002(2) -0.008(2) -0.009(3)
C14 0.039(3) 0.029(3) 0.032(3) -0.003(2) -0.009(2) -0.010(2)
C15 0.038(3) 0.029(3) 0.035(3) 0.002(2) -0.012(2) -0.011(2)
C16 0.037(3) 0.033(3) 0.035(3) 0.003(2) -0.007(2) -0.010(2)
C17 0.040(3) 0.035(3) 0.044(3) 0.004(3) -0.007(3) -0.008(3)
C18 0.041(3) 0.040(4) 0.045(3) 0.006(3) -0.015(3) -0.009(3)
C19 0.044(3) 0.037(3) 0.038(3) 0.009(3) -0.014(3) -0.012(3)
C20 0.045(4) 0.047(3) 0.042(3) 0.008(3) -0.009(3) -0.012(3)
C21 0.058(4) 0.058(4) 0.035(3) 0.013(3) -0.016(3) -0.022(3)
C22 0.047(4) 0.054(4) 0.029(3) 0.002(3) -0.001(3) -0.017(3)
C23 0.052(4) 0.078(4) 0.035(3) -0.004(3) -0.006(3) -0.023(3)
S2A 0.065(3) 0.059(3) 0.080(3) 0.007(2) -0.021(2) -0.019(2)
C24A 0.075(4) 0.050(4) 0.062(5) 0.010(4) -0.016(4) -0.022(4)
C25A 0.079(5) 0.056(4) 0.069(5) 0.013(4) -0.019(4) -0.026(4)
C26A 0.080(5) 0.056(4) 0.074(5) 0.008(4) -0.024(4) -0.023(4)
C27A 0.079(5) 0.054(4) 0.075(5) 0.004(4) -0.026(4) -0.020(4)
S2B 0.082(3) 0.056(2) 0.065(3) 0.006(2) -0.017(2) -0.015(2)
C24B 0.076(5) 0.055(4) 0.067(4) 0.012(4) -0.015(4) -0.022(4)
C25B 0.084(5) 0.065(4) 0.078(5) 0.009(4) -0.021(4) -0.023(4)
C26B 0.084(5) 0.063(4) 0.080(5) 0.009(4) -0.024(4) -0.017(4)
C27B 0.085(5) 0.059(4) 0.076(5) 0.008(4) -0.020(4) -0.019(4)
C28 0.047(4) 0.035(3) 0.046(3) -0.004(3) -0.011(3) -0.003(3)
C29 0.049(4) 0.029(3) 0.053(4) -0.006(3) -0.012(3) -0.005(3)
C30 0.042(3) 0.031(3) 0.044(3) 0.004(2) -0.019(3) -0.007(3)
C31 0.043(3) 0.033(3) 0.065(4) -0.005(3) -0.007(3) -0.009(3)
S3A 0.0787(19) 0.0817(19) 0.0675(17) 0.0085(14) 0.0057(14) -0.0197(15)
C32A 0.067(4) 0.058(4) 0.052(3) -0.006(3) 0.001(3) -0.013(3)
C33A 0.070(4) 0.062(4) 0.047(4) -0.009(3) 0.004(3) -0.009(3)
C34A 0.083(5) 0.088(4) 0.062(4) -0.008(4) 0.010(4) -0.013(4)
C35A 0.083(5) 0.092(4) 0.067(4) 0.006(4) 0.010(4) -0.016(4)
S3B 0.085(5) 0.074(5) 0.068(5) -0.008(4) 0.014(4) -0.016(4)
C32B 0.074(5) 0.068(5) 0.057(4) -0.006(4) 0.006(4) -0.015(5)
C33B 0.076(5) 0.078(5) 0.061(5) -0.001(5) 0.006(5) -0.018(5)
C34B 0.080(5) 0.086(5) 0.064(5) 0.001(5) 0.010(5) -0.015(5)
C35B 0.081(6) 0.082(5) 0.063(5) -0.004(5) 0.011(5) -0.013(5)
C36 0.033(3) 0.033(3) 0.041(3) 0.005(2) -0.007(2) -0.004(2)
C37 0.033(3) 0.031(3) 0.041(3) 0.004(2) -0.012(2) -0.007(2)
C38 0.032(3) 0.027(3) 0.038(3) 0.004(2) -0.016(2) -0.004(2)
C39 0.039(3) 0.039(3) 0.038(3) 0.001(2) -0.012(3) -0.012(3)
S4A 0.065(2) 0.0606(18) 0.0368(16) -0.0001(13) -0.0009(14) -0.0297(15)
C40A 0.048(4) 0.045(4) 0.038(3) 0.007(3) -0.007(3) -0.018(3)
C41A 0.056(4) 0.049(5) 0.051(4) 0.003(4) 0.000(4) -0.022(4)
C42A 0.061(4) 0.056(4) 0.051(4) 0.006(3) 0.000(4) -0.026(4)
C43A 0.064(4) 0.059(4) 0.043(4) 0.007(3) 0.001(4) -0.026(4)
S4B 0.061(3) 0.052(3) 0.054(3) 0.006(2) 0.002(2) -0.025(3)
C40B 0.051(4) 0.048(4) 0.041(4) 0.006(4) -0.006(4) -0.021(4)
C41B 0.059(5) 0.057(4) 0.042(4) 0.004(4) -0.006(4) -0.023(4)
C42B 0.063(5) 0.058(5) 0.044(4) 0.004(4) -0.002(4) -0.024(4)
C43B 0.060(5) 0.056(4) 0.048(4) 0.005(4) 0.001(4) -0.023(4)

loop_
_atom_type_symbol
_atom_type_description
_atom_type_scat_dispersion_real
_atom_type_scat_dispersion_imag
_atom_type_scat_source
C C 0.0033 0.0016 'International Tables Vol C Tables 4.2.6.8 and 6.1.1.4'
H H 0.0000 0.0000 'International Tables Vol C Tables 4.2.6.8 and 6.1.1.4'
F F 0.0171 0.0103 'International Tables Vol C Tables 4.2.6.8 and 6.1.1.4'
N N 0.0061 0.0033 'International Tables Vol C Tables 4.2.6.8 and 6.1.1.4'
O O 0.0106 0.0060 'International Tables Vol C Tables 4.2.6.8 and 6.1.1.4'
S S 0.1246 0.1234 'International Tables Vol C Tables 4.2.6.8 and 6.1.1.4'
Tb Tb -0.1723 4.1537 'International Tables Vol C Tables 4.2.6.8 and 6.1.1.4'

loop_
_geom_angle_atom_site_label_1
_geom_angle_atom_site_label_2
_geom_angle_atom_site_label_3
_geom_angle
O6 Tb1 O3 135.82(16)
O6 Tb1 O5 73.37(15)
O3 Tb1 O5 69.86(16)
O6 Tb1 O4 134.61(15)
O3 Tb1 O4 71.95(16)
O5 Tb1 O4 140.98(15)
O6 Tb1 O2 140.72(15)
O3 Tb1 O2 72.77(18)
O5 Tb1 O2 103.63(16)
O4 Tb1 O2 71.88(15)
O6 Tb1 O1 73.56(15)
O3 Tb1 O1 112.69(16)
O5 Tb1 O1 67.90(15)
O4 Tb1 O1 136.92(16)
O2 Tb1 O1 69.43(15)
O6 Tb1 N3 82.35(15)
O3 Tb1 N3 141.58(17)
O5 Tb1 N3 142.01(15)
O4 Tb1 N3 76.21(16)
O2 Tb1 N3 77.36(16)
O1 Tb1 N3 77.53(16)
O6 Tb1 N2 69.50(15)
O3 Tb1 N2 118.87(16)
O5 Tb1 N2 129.68(16)
O4 Tb1 N2 65.14(15)
O2 Tb1 N2 126.61(16)
O1 Tb1 N2 128.43(15)
N3 Tb1 N2 63.16(16)
O6 Tb1 N1 75.64(16)
O3 Tb1 N1 72.42(18)
O5 Tb1 N1 75.92(16)
O4 Tb1 N1 85.36(17)
O2 Tb1 N1 142.86(17)
O1 Tb1 N1 137.65(16)
N3 Tb1 N1 125.96(17)
N2 Tb1 N1 62.96(17)
C20 O1 Tb1 135.5(4)
C22 O2 Tb1 136.2(4)
C28 O3 Tb1 137.3(5)
C30 O4 Tb1 134.2(4)
C36 O5 Tb1 136.8(4)
C38 O6 Tb1 132.0(4)
C5 N1 C1 118.0(6)
C5 N1 Tb1 121.3(4)
C1 N1 Tb1 120.2(5)
C6 N2 C14 118.1(5)
C6 N2 Tb1 119.9(4)
C14 N2 Tb1 119.7(4)
C19 N3 C15 117.8(5)
C19 N3 Tb1 120.7(4)
C15 N3 Tb1 121.5(4)
N1 C1 C2 122.6(7)
N1 C1 H1 118.7
C2 C1 H1 118.7
C1 C2 C3 119.0(7)
C1 C2 H2 120.5
C3 C2 H2 120.5
C4 C3 C2 119.0(7)
C4 C3 H3 120.5
C2 C3 H3 120.5
C3 C4 C5 118.7(7)
C3 C4 H4 120.6
C5 C4 H4 120.6
N1 C5 C4 122.6(7)
N1 C5 C6 116.1(6)
C4 C5 C6 121.3(6)
N2 C6 C7 122.4(6)
N2 C6 C5 117.2(6)
C7 C6 C5 120.3(6)
C8 C7 C6 119.8(6)
C8 C7 H7 120.1
C6 C7 H7 120.1
C13 C8 C7 116.9(6)
C13 C8 C9A 122.1(6)
C7 C8 C9A 120.9(6)
C13 C8 C9B 121.3(9)
C7 C8 C9B 121.6(9)
C9A S1A C12A 92.3(3)
C10A C9A C8 125.6(6)
C10A C9A S1A 111.4(4)
C8 C9A S1A 122.9(6)
C9A C10A C11A 110.6(5)
C9A C10A H10A 124.7
C11A C10A H10A 124.7
C12A C11A C10A 113.0(5)
C12A C11A H11A 123.5
C10A C11A H11A 123.5
C11A C12A S1A 112.5(5)
C11A C12A H12A 123.8
S1A C12A H12A 123.8
C9B S1B C12B 92.2(3)
C10B C9B C8 130.2(16)
C10B C9B S1B 111.3(5)
C8 C9B S1B 118.5(14)
C9B C10B C11B 110.1(6)
C9B C10B H10B 125.0
C11B C10B H10B 125.0
C12B C11B C10B 112.6(7)
C12B C11B H11B 123.7
C10B C11B H11B 123.7
C11B C12B S1B 112.3(6)
C11B C12B H12B 123.8
S1B C12B H12B 123.8
C8 C13 C14 120.1(6)
C8 C13 H13 119.9
C14 C13 H13 119.9
N2 C14 C13 122.6(6)
N2 C14 C15 116.3(5)
C13 C14 C15 121.2(6)
N3 C15 C16 121.8(5)
N3 C15 C14 116.6(5)
C16 C15 C14 121.5(5)
C17 C16 C15 118.9(6)
C17 C16 H16 120.6
C15 C16 H16 120.6
C18 C17 C16 119.1(6)
C18 C17 H17 120.4
C16 C17 H17 120.4
C17 C18 C19 118.6(6)
C17 C18 H18 120.7
C19 C18 H18 120.7
N3 C19 C18 123.8(6)
N3 C19 H19 118.1
C18 C19 H19 118.1
O1 C20 C21 125.4(6)
O1 C20 C24B 119.6(7)
C21 C20 C24B 115.1(7)
O1 C20 C24A 114.7(8)
C21 C20 C24A 119.9(7)
C20 C21 C22 122.0(6)
C20 C21 H21 119.0
C22 C21 H21 119.0
O2 C22 C21 125.4(5)
O2 C22 C23 115.6(5)
C21 C22 C23 118.9(5)
F3 C23 F1 103.3(8)
F3 C23 F2 98.4(8)
F1 C23 F2 109.5(8)
F2A C23 F1A 114.9(7)
F2A C23 F3A 100.3(7)
F1A C23 F3A 97.8(7)
F2A C23 C22 117.2(7)
F3 C23 C22 115.7(6)
F1 C23 C22 116.0(7)
F2 C23 C22 112.3(6)
F1A C23 C22 113.2(5)
F3A C23 C22 110.5(6)
C24A S2A C27A 92.1(3)
C25A C24A C20 123.7(9)
C25A C24A S2A 111.4(4)
C20 C24A S2A 124.3(8)
C24A C25A C26A 110.3(6)
C24A C25A H25A 124.9
C26A C25A H25A 124.9
C27A C26A C25A 113.0(6)
C27A C26A H26A 123.5
C25A C26A H26A 123.5
C26A C27A S2A 112.4(5)
C26A C27A H27A 123.8
S2A C27A H27A 123.8
C24B S2B C27B 92.1(3)
C20 C24B C25B 132.3(9)
C20 C24B S2B 116.5(8)
C25B C24B S2B 110.9(4)
C24B C25B C26B 109.5(6)
C24B C25B H25B 125.2
C26B C25B H25B 125.2
C27B C26B C25B 112.4(6)
C27B C26B H26B 123.8
C25B C26B H26B 123.8
C26B C27B S2B 112.2(5)
C26B C27B H27B 123.9
S2B C27B H27B 123.9
O3 C28 C32B 118.2(17)
O3 C28 C29 124.7(6)
C32B C28 C29 116.9(18)
O3 C28 C32A 116.4(7)
C29 C28 C32A 118.9(6)
C30 C29 C28 122.6(6)
C30 C29 H29 118.7
C28 C29 H29 118.7
O4 C30 C29 128.2(6)
O4 C30 C31 113.3(6)
C29 C30 C31 118.4(6)
F5 C31 F4 104.8(6)
F5 C31 F6 108.0(6)
F4 C31 F6 104.8(6)
F5 C31 C30 114.7(6)
F4 C31 C30 111.7(6)
F6 C31 C30 112.2(6)
C32A S3A C35A 92.2(3)
C33A C32A C28 130.8(7)
C33A C32A S3A 111.7(4)
C28 C32A S3A 117.2(6)
C32A C33A C34A 110.4(5)
C32A C33A H33A 124.8
C34A C33A H33A 124.8
C35A C34A C33A 113.1(6)
C35A C34A H34A 123.5
C33A C34A H34A 123.5
C34A C35A S3A 112.6(5)
C34A C35A H35A 123.7
S3A C35A H35A 123.7
C32B S3B C35B 92.1(4)
C28 C32B C33B 127.7(19)
C28 C32B S3B 120.3(18)
C33B C32B S3B 110.9(5)
C32B C33B C34B 109.8(6)
C32B C33B H33B 125.1
C34B C33B H33B 125.1
C35B C34B C33B 112.7(6)
C35B C34B H34B 123.7
C33B C34B H34B 123.7
C34B C35B S3B 112.3(5)
C34B C35B H35B 123.8
S3B C35B H35B 123.8
O5 C36 C37 123.8(6)
O5 C36 C40A 116.2(6)
C37 C36 C40A 119.9(6)
O5 C36 C40B 117.5(7)
C37 C36 C40B 118.6(8)
C38 C37 C36 122.4(6)
C38 C37 H37 118.8
C36 C37 H37 118.8
O6 C38 C37 130.9(6)
O6 C38 C39 111.7(5)
C37 C38 C39 117.4(5)
F8 C39 F7 107.4(5)
F8 C39 F9 106.0(5)
F7 C39 F9 106.4(5)
F8 C39 C38 114.4(5)
F7 C39 C38 112.1(5)
F9 C39 C38 110.0(5)
C40A S4A C43A 92.2(3)
C41A C40A C36 129.3(8)
C41A C40A S4A 111.5(4)
C36 C40A S4A 119.2(6)
C40A C41A C42A 110.3(6)
C40A C41A H41A 124.9
C42A C41A H41A 124.9
C43A C42A C41A 112.8(6)
C43A C42A H42A 123.6
C41A C42A H42A 123.6
C42A C43A S4A 112.5(5)
C42A C43A H43A 123.7
S4A C43A H43A 123.7
C40B S4B C43B 92.2(3)
C41B C40B C36 122.7(10)
C41B C40B S4B 111.5(4)
C36 C40B S4B 125.7(9)
C40B C41B C42B 110.1(6)
C40B C41B H41B 124.9
C42B C41B H41B 124.9
C43B C42B C41B 112.7(6)
C43B C42B H42B 123.6
C41B C42B H42B 123.6
C42B C43B S4B 112.3(6)
C42B C43B H43B 123.8
S4B C43B H43B 123.8

loop_
_geom_bond_atom_site_label_1
_geom_bond_atom_site_label_2
_geom_bond_distance
Tb1 O6 2.365(4)
Tb1 O3 2.369(5)
Tb1 O5 2.372(4)
Tb1 O4 2.374(4)
Tb1 O2 2.386(5)
Tb1 O1 2.416(4)
Tb1 N3 2.556(5)
Tb1 N2 2.595(5)
Tb1 N1 2.597(6)
F1 C23 1.363(10)
F2 C23 1.402(10)
F3 C23 1.360(10)
F1A C23 1.431(9)
F2A C23 1.344(9)
F3A C23 1.436(9)
F4 C31 1.334(8)
F5 C31 1.330(8)
F6 C31 1.345(9)
F7 C39 1.330(7)
F8 C39 1.327(7)
F9 C39 1.337(7)
O1 C20 1.259(8)
O2 C22 1.262(7)
O3 C28 1.250(8)
O4 C30 1.247(7)
O5 C36 1.250(8)
O6 C38 1.254(7)
N1 C5 1.322(9)
N1 C1 1.350(9)
N2 C6 1.335(8)
N2 C14 1.337(8)
N3 C19 1.331(8)
N3 C15 1.350(8)
C1 C2 1.373(11)
C1 H1 0.9500
C2 C3 1.377(12)
C2 H2 0.9500
C3 C4 1.374(11)
C3 H3 0.9500
C4 C5 1.396(10)
C4 H4 0.9500
C5 C6 1.492(9)
C6 C7 1.398(9)
C7 C8 1.394(9)
C7 H7 0.9500
C8 C13 1.384(9)
C8 C9A 1.451(9)
C8 C9B 1.61(2)
S1A C9A 1.683(7)
S1A C12A 1.711(6)
C9A C10A 1.412(8)
C10A C11A 1.425(8)
C10A H10A 0.9500
C11A C12A 1.336(7)
C11A H11A 0.9500
C12A H12A 0.9500
S1B C9B 1.683(7)
S1B C12B 1.711(6)
C9B C10B 1.413(8)
C10B C11B 1.428(8)
C10B H10B 0.9500
C11B C12B 1.337(7)
C11B H11B 0.9500
C12B H12B 0.9500
C13 C14 1.392(9)
C13 H13 0.9500
C14 C15 1.485(8)
C15 C16 1.394(9)
C16 C17 1.385(9)
C16 H16 0.9500
C17 C18 1.375(9)
C17 H17 0.9500
C18 C19 1.376(9)
C18 H18 0.9500
C19 H19 0.9500
C20 C21 1.395(10)
C20 C24B 1.413(12)
C20 C24A 1.567(12)
C21 C22 1.410(9)
C21 H21 0.9500
C22 C23 1.474(8)
S2A C24A 1.683(7)
S2A C27A 1.712(6)
C24A C25A 1.412(8)
C25A C26A 1.427(8)
C25A H25A 0.9500
C26A C27A 1.338(7)
C26A H26A 0.9500
C27A H27A 0.9500
S2B C24B 1.683(7)
S2B C27B 1.712(6)
C24B C25B 1.414(8)
C25B C26B 1.430(8)
C25B H25B 0.9500
C26B C27B 1.339(7)
C26B H26B 0.9500
C27B H27B 0.9500
C28 C32B 1.39(3)
C28 C29 1.400(10)
C28 C32A 1.475(9)
C29 C30 1.393(10)
C29 H29 0.9500
C30 C31 1.511(10)
S3A C32A 1.682(7)
S3A C35A 1.710(6)
C32A C33A 1.413(8)
C33A C34A 1.427(8)
C33A H33A 0.9500
C34A C35A 1.336(7)
C34A H34A 0.9500
C35A H35A 0.9500
S3B C32B 1.684(7)
S3B C35B 1.712(6)
C32B C33B 1.414(8)
C33B C34B 1.428(8)
C33B H33B 0.9500
C34B C35B 1.338(7)
C34B H34B 0.9500
C35B H35B 0.9500
C36 C37 1.421(9)
C36 C40A 1.454(10)
C36 C40B 1.462(12)
C37 C38 1.379(9)
C37 H37 0.9500
C38 C39 1.535(9)
S4A C40A 1.684(7)
S4A C43A 1.711(6)
C40A C41A 1.412(8)
C41A C42A 1.427(8)
C41A H41A 0.9500
C42A C43A 1.337(7)
C42A H42A 0.9500
C43A H43A 0.9500
S4B C40B 1.683(7)
S4B C43B 1.711(6)
C40B C41B 1.413(8)
C41B C42B 1.427(8)
C41B H41B 0.9500
C42B C43B 1.337(7)
C42B H42B 0.9500
C43B H43B 0.9500

loop_
_geom_hbond_atom_site_label_D
_geom_hbond_atom_site_label_H
_geom_hbond_atom_site_label_A
_geom_hbond_distance_DH
_geom_hbond_distance_HA
_geom_hbond_distance_DA
_geom_hbond_angle_DHA
_geom_hbond_site_symmetry_A
_geom_hbond_publ_flag
C1 H1 O5 0.95 2.46 3.004(9) 116.2 . yes
C2 H2 F3 0.95 2.33 3.093(14) 136.5 1_655 yes
C2 H2 F3A 0.95 2.54 3.191(13) 126.2 1_655 yes
C10B H10B F6 0.95 2.61 3.432(17) 144.6 2_656 yes
C19 H19 O1 0.95 2.49 3.076(8) 120.1 . yes
C26A H26A F4 0.95 2.49 3.130(18) 125.1 1_565 yes
C27A H27A S3A 0.95 2.98 3.886(12) 160.4 1_465 yes
C26B H26B S3B 0.95 2.21 2.87(3) 125.6 1_465 yes
C42A H42A F2 0.95 2.63 3.241(19) 122.1 2_665 yes

loop_
_geom_torsion_atom_site_label_1
_geom_torsion_atom_site_label_2
_geom_torsion_atom_site_label_3
_geom_torsion_atom_site_label_4
_geom_torsion
C5 N1 C1 C2 -1.1(10)
Tb1 N1 C1 C2 170.7(5)
N1 C1 C2 C3 -0.4(11)
C1 C2 C3 C4 0.7(11)
C2 C3 C4 C5 0.5(11)
C1 N1 C5 C4 2.4(9)
Tb1 N1 C5 C4 -169.3(5)
C1 N1 C5 C6 -177.1(6)
Tb1 N1 C5 C6 11.1(7)
C3 C4 C5 N1 -2.2(10)
C3 C4 C5 C6 177.4(6)
C14 N2 C6 C7 1.5(9)
Tb1 N2 C6 C7 -161.2(5)
C14 N2 C6 C5 179.7(5)
Tb1 N2 C6 C5 16.9(7)
N1 C5 C6 N2 -18.4(8)
C4 C5 C6 N2 162.0(6)
N1 C5 C6 C7 159.7(6)
C4 C5 C6 C7 -19.8(9)
N2 C6 C7 C8 -0.2(9)
C5 C6 C7 C8 -178.3(6)
C6 C7 C8 C13 -0.9(9)
C6 C7 C8 C9A 179.8(8)
C6 C7 C8 C9B 174(3)
C13 C8 C9A C10A 169.5(9)
C7 C8 C9A C10A -11.3(15)
C13 C8 C9A S1A -13.9(14)
C7 C8 C9A S1A 165.3(7)
C12A S1A C9A C10A -1.2(9)
C12A S1A C9A C8 -178.3(10)
C8 C9A C10A C11A -179.6(10)
S1A C9A C10A C11A 3.4(11)
C9A C10A C11A C12A -4.5(12)
C10A C11A C12A S1A 3.6(12)
C9A S1A C12A C11A -1.4(10)
C13 C8 C9B C10B -173(4)
C7 C8 C9B C10B 12(6)
C13 C8 C9B S1B 7(5)
C7 C8 C9B S1B -168(2)
C12B S1B C9B C10B 5(4)
C12B S1B C9B C8 -175(4)
C8 C9B C10B C11B 169(5)
S1B C9B C10B C11B -11(4)
C9B C10B C11B C12B 13(4)
C10B C11B C12B S1B -9(4)
C9B S1B C12B C11B 3(4)
C7 C8 C13 C14 0.8(9)
C9A C8 C13 C14 -179.9(8)
C9B C8 C13 C14 -174(3)
C6 N2 C14 C13 -1.7(8)
Tb1 N2 C14 C13 161.1(4)
C6 N2 C14 C15 177.5(5)
Tb1 N2 C14 C15 -19.8(7)
C8 C13 C14 N2 0.5(9)
C8 C13 C14 C15 -178.6(6)
C19 N3 C15 C16 -0.9(9)
Tb1 N3 C15 C16 178.7(4)
C19 N3 C15 C14 179.6(5)
Tb1 N3 C15 C14 -0.8(7)
N2 C14 C15 N3 13.5(8)
C13 C14 C15 N3 -167.3(6)
N2 C14 C15 C16 -165.9(5)
C13 C14 C15 C16 13.2(9)
N3 C15 C16 C17 0.3(9)
C14 C15 C16 C17 179.7(6)
C15 C16 C17 C18 0.9(9)
C16 C17 C18 C19 -1.4(10)
C15 N3 C19 C18 0.4(9)
Tb1 N3 C19 C18 -179.2(5)
C17 C18 C19 N3 0.7(10)
Tb1 O1 C20 C21 20.8(11)
Tb1 O1 C20 C24B -157.8(13)
Tb1 O1 C20 C24A -161.4(10)
O1 C20 C21 C22 -0.3(12)
C24B C20 C21 C22 178.4(13)
C24A C20 C21 C22 -177.9(12)
Tb1 O2 C22 C21 -19.4(10)
Tb1 O2 C22 C23 162.6(4)
C20 C21 C22 O2 -0.6(11)
C20 C21 C22 C23 177.3(6)
O2 C22 C23 F2A -163.4(8)
C21 C22 C23 F2A 18.5(10)
O2 C22 C23 F3 54.2(10)
C21 C22 C23 F3 -123.9(10)
O2 C22 C23 F1 175.4(9)
C21 C22 C23 F1 -2.7(11)
O2 C22 C23 F2 -57.6(10)
C21 C22 C23 F2 124.2(10)
O2 C22 C23 F1A -26.1(9)
C21 C22 C23 F1A 155.8(8)
O2 C22 C23 F3A 82.6(9)
C21 C22 C23 F3A -95.6(9)
O1 C20 C24A C25A 30(3)
C21 C20 C24A C25A -152(2)
O1 C20 C24A S2A -160.5(14)
C21 C20 C24A S2A 17(2)
C27A S2A C24A C25A -9(2)
C27A S2A C24A C20 -180(2)
C20 C24A C25A C26A -179(2)
S2A C24A C25A C26A 10(3)
C24A C25A C26A C27A -6(3)
C25A C26A C27A S2A -1(3)
C24A S2A C27A C26A 6(2)
O1 C20 C24B C25B -178.7(19)
C21 C20 C24B C25B 3(3)
O1 C20 C24B S2B 8(2)
C21 C20 C24B S2B -171.1(12)
C27B S2B C24B C20 -174.2(19)
C27B S2B C24B C25B 10.8(18)
C20 C24B C25B C26B 169(3)
S2B C24B C25B C26B -17.5(19)
C24B C25B C26B C27B 17(2)
C25B C26B C27B S2B -9(2)
C24B S2B C27B C26B -1(2)
Tb1 O3 C28 C32B 168(2)
Tb1 O3 C28 C29 -7.1(11)
Tb1 O3 C28 C32A 174.0(6)
O3 C28 C29 C30 -1.6(11)
C32B C28 C29 C30 -177(2)
C32A C28 C29 C30 177.3(8)
Tb1 O4 C30 C29 8.6(10)
Tb1 O4 C30 C31 -173.6(4)
C28 C29 C30 O4 0.7(11)
C28 C29 C30 C31 -177.1(6)
O4 C30 C31 F5 -165.1(6)
C29 C30 C31 F5 12.9(9)
O4 C30 C31 F4 75.9(8)
C29 C30 C31 F4 -106.0(7)
O4 C30 C31 F6 -41.5(8)
C29 C30 C31 F6 136.6(6)
O3 C28 C32A C33A -165.9(11)
C29 C28 C32A C33A 15.1(16)
O3 C28 C32A S3A 6.1(12)
C29 C28 C32A S3A -172.9(7)
C35A S3A C32A C33A -1.9(10)
C35A S3A C32A C28 -175.4(9)
C28 C32A C33A C34A 175.6(11)
S3A C32A C33A C34A 3.2(13)
C32A C33A C34A C35A -3.3(17)
C33A C34A C35A S3A 1.9(17)
C32A S3A C35A C34A 0.0(12)
O3 C28 C32B C33B -24(5)
C29 C28 C32B C33B 152(3)
O3 C28 C32B S3B 144(3)
C29 C28 C32B S3B -41(5)
C35B S3B C32B C28 -158(5)
C35B S3B C32B C33B 11(3)
C28 C32B C33B C34B 153(6)
S3B C32B C33B C34B -16(3)
C32B C33B C34B C35B 13(4)
C33B C34B C35B S3B -5(5)
C32B S3B C35B C34B -3(4)
Tb1 O5 C36 C37 12.6(10)
Tb1 O5 C36 C40A -167.5(12)
Tb1 O5 C36 C40B -169(2)
O5 C36 C37 C38 -6.4(9)
C40A C36 C37 C38 173.7(13)
C40B C36 C37 C38 176(2)
Tb1 O6 C38 C37 1.4(9)
Tb1 O6 C38 C39 -178.3(4)
C36 C37 C38 O6 -0.4(10)
C36 C37 C38 C39 179.3(5)
O6 C38 C39 F8 176.8(5)
C37 C38 C39 F8 -2.9(8)
O6 C38 C39 F7 -60.6(7)
C37 C38 C39 F7 119.7(6)
O6 C38 C39 F9 57.6(7)
C37 C38 C39 F9 -122.1(6)
O5 C36 C40A C41A -170(2)
C37 C36 C40A C41A 10(3)
O5 C36 C40A S4A 6(2)
C37 C36 C40A S4A -174.0(11)
C43A S4A C40A C41A -4.5(18)
C43A S4A C40A C36 178.8(18)
C36 C40A C41A C42A -175(2)
S4A C40A C41A C42A 8(2)
C40A C41A C42A C43A -9(3)
C41A C42A C43A S4A 6(2)
C40A S4A C43A C42A -0.8(17)
O5 C36 C40B C41B -10(4)
C37 C36 C40B C41B 169(3)
O5 C36 C40B S4B 175(2)
C37 C36 C40B S4B -7(4)
C43B S4B C40B C41B 4(3)
C43B S4B C40B C36 180(4)
C36 C40B C41B C42B 175(3)
S4B C40B C41B C42B -9(3)
C40B C41B C42B C43B 12(3)
C41B C42B C43B S4B -9(3)
C40B S4B C43B C42B 3(3)
